data_7125022
loop_
_publ_author_name
'Wang, Kai-Kai'
'Wang, Pan'
'Ouyang, Qin'
'Du, Wei'
'Chen, Ying-Chun'

_publ_section_title
;
 Substrate-controlled switchable asymmetric annulations to access
 polyheterocyclic skeletons.
;
_journal_issue 74
_journal_name_full 'Chemical communications (Cambridge, England)'
_journal_page_first 11104
_journal_page_last 11107
_journal_paper_doi 10.1039/c6cc06148f
_journal_volume 52
_journal_year 2016
_chemical_absolute_configuration ad
_chemical_formula_moiety 'C29 H21 Br N2 O4'
_chemical_formula_sum 'C29 H21 Br N2 O4'
_chemical_formula_weight 541.39
_space_group_crystal_system orthorhombic
_space_group_IT_number 19
_space_group_name_Hall 'P 2ac 2ab'
_space_group_name_H-M_alt 'P 21 21 21'
_atom_sites_solution_hydrogens geom
_atom_sites_solution_primary direct
_audit_creation_date 2016-04-15
_audit_creation_method
;
Olex2 1.2
(compiled 2016.02.19 svn.r3266 for OlexSys, GUI svn.r5155)
;
_audit_update_record
;
2016-07-26 deposited with the CCDC.
2016-08-16 downloaded from the CCDC.
;
_cell_angle_alpha 90
_cell_angle_beta 90
_cell_angle_gamma 90
_cell_formula_units_Z 4
_cell_length_a 7.08473(14)
_cell_length_b 16.7619(4)
_cell_length_c 22.0850(6)
_cell_measurement_reflns_used 6583
_cell_measurement_temperature 292.4(3)
_cell_measurement_theta_max 72.1870
_cell_measurement_theta_min 5.2680
_cell_volume 2622.67(11)
_computing_cell_refinement
;
CrysAlisPro, Agilent Technologies,
Version 1.171.37.35 (release 13-08-2014 CrysAlis171 .NET)
(compiled Aug 13 2014,18:06:01)
;
_computing_data_collection
;
CrysAlisPro, Agilent Technologies,
Version 1.171.37.35 (release 13-08-2014 CrysAlis171 .NET)
(compiled Aug 13 2014,18:06:01)
;
_computing_data_reduction
;
CrysAlisPro, Agilent Technologies,
Version 1.171.37.35 (release 13-08-2014 CrysAlis171 .NET)
(compiled Aug 13 2014,18:06:01)
;
_computing_molecular_graphics 'Olex2 (Dolomanov et al., 2009)'
_computing_publication_material 'Olex2 (Dolomanov et al., 2009)'
_computing_structure_refinement 'ShelXL (Sheldrick, 2015)'
_computing_structure_solution 'ShelXT (Sheldrick, 2015)'
_diffrn_ambient_environment air
_diffrn_ambient_temperature 292.4(3)
_diffrn_detector 'CCD plate'
_diffrn_detector_area_resol_mean 15.9595
_diffrn_detector_type EosS2
_diffrn_measured_fraction_theta_full 0.999
_diffrn_measured_fraction_theta_max 0.989
_diffrn_measurement_details
;
#__ type_ start__ end____ width___ exp.time_
  1 omega  -31.00   53.00   1.0000    1.1100
omega____ theta____ kappa____ phi______ frames
    -       36.0421  -57.0000   60.0000 84

#__ type_ start__ end____ width___ exp.time_
  2 omega    1.00   75.00   1.0000    1.1100
omega____ theta____ kappa____ phi______ frames
    -       36.0421  -99.0000  -60.0000 74

#__ type_ start__ end____ width___ exp.time_
  3 omega   19.00  103.00   1.0000    1.1100
omega____ theta____ kappa____ phi______ frames
    -       36.0421   57.0000  -30.0000 84

#__ type_ start__ end____ width___ exp.time_
  4 omega  -32.00   63.00   1.0000    1.1100
omega____ theta____ kappa____ phi______ frames
    -       36.0421  -77.0000 -180.0000 95

#__ type_ start__ end____ width___ exp.time_
  5 omega   19.00  103.00   1.0000    1.1100
omega____ theta____ kappa____ phi______ frames
    -       36.0421   57.0000  -60.0000 84

#__ type_ start__ end____ width___ exp.time_
  6 omega  -31.00   53.00   1.0000    1.1100
omega____ theta____ kappa____ phi______ frames
    -       36.0421  -57.0000  -90.0000 84

#__ type_ start__ end____ width___ exp.time_
  7 omega   39.00  109.00   1.0000    6.5000
omega____ theta____ kappa____ phi______ frames
    -      108.0000  -94.0000 -180.0000 70

#__ type_ start__ end____ width___ exp.time_
  8 omega   38.00   91.00   1.0000    6.5000
omega____ theta____ kappa____ phi______ frames
    -      108.0000  -30.0000 -180.0000 53

#__ type_ start__ end____ width___ exp.time_
  9 omega   38.00   91.00   1.0000    6.5000
omega____ theta____ kappa____ phi______ frames
    -      108.0000  -30.0000  120.0000 53

#__ type_ start__ end____ width___ exp.time_
 10 omega   38.00   91.00   1.0000    6.5000
omega____ theta____ kappa____ phi______ frames
    -      108.0000  -30.0000  150.0000 53

#__ type_ start__ end____ width___ exp.time_
 11 omega   40.00   98.00   1.0000    6.5000
omega____ theta____ kappa____ phi______ frames
    -      108.0000  -45.0000  -90.0000 58

#__ type_ start__ end____ width___ exp.time_
 12 omega   40.00   98.00   1.0000    6.5000
omega____ theta____ kappa____ phi______ frames
    -      108.0000  -45.0000 -150.0000 58

#__ type_ start__ end____ width___ exp.time_
 13 omega   38.00   91.00   1.0000    6.5000
omega____ theta____ kappa____ phi______ frames
    -      108.0000  -30.0000   60.0000 53

#__ type_ start__ end____ width___ exp.time_
 14 omega   39.00  109.00   1.0000    6.5000
omega____ theta____ kappa____ phi______ frames
    -      108.0000  -94.0000 -120.0000 70

#__ type_ start__ end____ width___ exp.time_
 15 omega   37.00  144.00   1.0000    6.5000
omega____ theta____ kappa____ phi______ frames
    -      108.0000  -16.0000  -84.0000 107

#__ type_ start__ end____ width___ exp.time_
 16 omega   19.00  103.00   1.0000    1.1100
omega____ theta____ kappa____ phi______ frames
    -       36.0421   57.0000   60.0000 84

#__ type_ start__ end____ width___ exp.time_
 17 omega   17.00  105.00   1.0000    1.1100
omega____ theta____ kappa____ phi______ frames
    -       36.0421   38.0000 -150.0000 88
;
_diffrn_measurement_device 'four-circle diffractometer'
_diffrn_measurement_device_type 'New Gemini, Dual, Cu at zero, EosS2'
_diffrn_measurement_method '\w scans'
_diffrn_orient_matrix_UB_11 -0.0488998000
_diffrn_orient_matrix_UB_12 0.0245742000
_diffrn_orient_matrix_UB_13 -0.0653274000
_diffrn_orient_matrix_UB_21 -0.0027556000
_diffrn_orient_matrix_UB_22 0.0882910000
_diffrn_orient_matrix_UB_23 0.0193673000
_diffrn_orient_matrix_UB_31 0.2119481000
_diffrn_orient_matrix_UB_32 0.0068428000
_diffrn_orient_matrix_UB_33 -0.0148316000
_diffrn_radiation_monochromator graphite
_diffrn_radiation_probe x-ray
_diffrn_radiation_type CuK\a
_diffrn_radiation_wavelength 1.54184
_diffrn_reflns_av_R_equivalents 0.0440
_diffrn_reflns_av_unetI/netI 0.0321
_diffrn_reflns_Laue_measured_fraction_full 0.999
_diffrn_reflns_Laue_measured_fraction_max 0.989
_diffrn_reflns_limit_h_max 8
_diffrn_reflns_limit_h_min -5
_diffrn_reflns_limit_k_max 20
_diffrn_reflns_limit_k_min -19
_diffrn_reflns_limit_l_max 25
_diffrn_reflns_limit_l_min -27
_diffrn_reflns_number 14476
_diffrn_reflns_point_group_measured_fraction_full 0.999
_diffrn_reflns_point_group_measured_fraction_max 0.978
_diffrn_reflns_theta_full 67.684
_diffrn_reflns_theta_max 72.494
_diffrn_reflns_theta_min 5.278
_diffrn_source 'Enhance (Cu) X-ray Source'
_exptl_absorpt_coefficient_mu 2.438
_exptl_absorpt_correction_T_max 1.00000
_exptl_absorpt_correction_T_min 0.29847
_exptl_absorpt_correction_type multi-scan
_exptl_absorpt_process_details
;
CrysAlisPro, Agilent Technologies,
Version 1.171.37.35 (release 13-08-2014 CrysAlis171 .NET)
(compiled Aug 13 2014,18:06:01)
Empirical absorption correction using spherical harmonics,
 implemented in SCALE3 ABSPACK scaling algorithm.
;
_exptl_crystal_colour 'clear light colourless'
_exptl_crystal_colour_lustre clear
_exptl_crystal_colour_modifier light
_exptl_crystal_colour_primary colourless
_exptl_crystal_density_diffrn 1.371
_exptl_crystal_description plate
_exptl_crystal_F_000 1104
_exptl_crystal_size_max 0.8
_exptl_crystal_size_mid 0.7
_exptl_crystal_size_min 0.3
_refine_diff_density_max 0.825
_refine_diff_density_min -1.363
_refine_diff_density_rms 0.120
_refine_ls_abs_structure_details
;
 Flack x determined using 1737 quotients [(I+)-(I-)]/[(I+)+(I-)]
 (Parsons, Flack and Wagner, Acta Cryst. B69 (2013) 249-259).
;
_refine_ls_abs_structure_Flack -0.044(14)
_refine_ls_extinction_method none
_refine_ls_goodness_of_fit_ref 1.038
_refine_ls_hydrogen_treatment constr
_refine_ls_matrix_type full
_refine_ls_number_parameters 327
_refine_ls_number_reflns 5097
_refine_ls_number_restraints 0
_refine_ls_restrained_S_all 1.038
_refine_ls_R_factor_all 0.0825
_refine_ls_R_factor_gt 0.0783
_refine_ls_shift/su_max 0.001
_refine_ls_shift/su_mean 0.000
_refine_ls_structure_factor_coef Fsqd
_refine_ls_weighting_details 'w=1/[\s^2^(Fo^2^)+(0.1444P)^2^+1.2789P] where P=(Fo^2^+2Fc^2^)/3'
_refine_ls_weighting_scheme calc
_refine_ls_wR_factor_gt 0.2136
_refine_ls_wR_factor_ref 0.2211
_reflns_Friedel_coverage 0.731
_reflns_Friedel_fraction_full 1.000
_reflns_Friedel_fraction_max 0.965
_reflns_number_gt 4641
_reflns_number_total 5097
_reflns_threshold_expression 'I > 2\s(I)'
_cod_data_source_file c6cc06148f2.cif
_cod_data_source_block 3t
_cod_original_cell_volume 2622.68(10)
_cod_database_code 7125022
_shelx_space_group_comment
;
The symmetry employed for this shelxl refinement is uniquely defined
by the following loop, which should always be used as a source of
symmetry information in preference to the above space-group names.
They are only intended as comments.
;
_reflns_odcompleteness_completeness 99.78
_reflns_odcompleteness_iscentric 1
_reflns_odcompleteness_theta 66.97
_olex2_refinement_description
;
1. Fixed Uiso
 At 1.2 times of:
  All C(H) groups
 At 1.5 times of:
  All C(H,H,H) groups
2.a Ternary CH refined with riding coordinates:
 C00D(H00D), C00O(H00O)
2.b Aromatic/amide H refined with riding coordinates:
 C00A(H00A), C00C(H00C), C00L(H00L), C00M(H00M), C00Q(H00Q), C00S(H00S),
 C00T(H00T), C00U(H00U), C00V(H00V), C00W(H00W), C00X(H00X), C00Y(H00Y),
 C010(H010)
2.c Idealised Me refined as rotating group:
 C00R(H00B,H00E,H00F), C00Z(H00G,H00H,H00I)
;
_shelx_shelxl_version_number 2014/7
_olex2_date_sample_data_collection 2016-04-15
_olex2_submission_special_instructions 'No special instructions were received'

loop_
_space_group_symop_operation_xyz
'x, y, z'
'-x+1/2, -y, z+1/2'
'-x, y+1/2, -z+1/2'
'x+1/2, -y+1/2, -z'

loop_
_atom_site_label
_atom_site_type_symbol
_atom_site_fract_x
_atom_site_fract_y
_atom_site_fract_z
_atom_site_U_iso_or_equiv
_atom_site_adp_type
_atom_site_occupancy
_atom_site_site_symmetry_order
_atom_site_calc_flag
_atom_site_refinement_flags_posn
Br01 Br 0.95197(14) 0.59054(6) 0.46685(7) 0.1122(5) Uani 1 1 d .
O002 O 0.6223(7) 0.4196(3) 0.33395(18) 0.0618(10) Uani 1 1 d .
O003 O 0.5008(6) 0.4228(2) 0.50947(16) 0.0546(9) Uani 1 1 d .
N004 N 0.5015(7) 0.2826(3) 0.5097(2) 0.0529(10) Uani 1 1 d .
O005 O 0.3131(12) 0.3605(4) 0.2899(3) 0.097(2) Uani 1 1 d .
O006 O 0.1333(9) 0.4179(4) 0.3606(3) 0.0871(16) Uani 1 1 d .
C007 C 0.5006(7) 0.2230(3) 0.4676(3) 0.0516(11) Uani 1 1 d .
C008 C 0.4979(8) 0.2574(4) 0.4089(3) 0.0528(12) Uani 1 1 d .
C009 C 0.2828(12) 0.3991(4) 0.3417(3) 0.0674(17) Uani 1 1 d .
C00A C 0.5034(9) 0.1403(4) 0.4755(3) 0.0637(14) Uani 1 1 d .
H00A H 0.5069 0.1179 0.5141 0.076 Uiso 1 1 calc R
C00B C 0.4992(8) 0.3529(3) 0.4793(2) 0.0507(11) Uani 1 1 d .
C00C C 0.4992(9) 0.2083(4) 0.3582(3) 0.0602(14) Uani 1 1 d .
H00C H 0.5002 0.2298 0.3194 0.072 Uiso 1 1 calc R
C00D C 0.5762(8) 0.4853(3) 0.4710(2) 0.0504(11) Uani 1 1 d .
H00D H 0.7078 0.4728 0.4612 0.061 Uiso 1 1 calc R
C00E C 0.4664(8) 0.4108(3) 0.3769(2) 0.0526(12) Uani 1 1 d .
C00F C 0.4951(8) 0.3418(3) 0.4177(2) 0.0509(12) Uani 1 1 d .
C00G C 0.7722(13) 0.5187(5) 0.2737(3) 0.076(2) Uani 1 1 d .
C00H C 0.6514(10) 0.4978(4) 0.3252(3) 0.0618(15) Uani 1 1 d .
C00I C 0.5704(10) 0.5617(3) 0.5070(3) 0.0579(14) Uani 1 1 d .
C00J C 0.7246(14) 0.6129(4) 0.5100(4) 0.079(2) Uani 1 1 d .
C00K C 0.5561(10) 0.5441(4) 0.3656(3) 0.0574(13) Uani 1 1 d .
C00L C 0.4991(11) 0.1268(4) 0.3669(4) 0.0739(18) Uani 1 1 d .
H00L H 0.4977 0.0933 0.3333 0.089 Uiso 1 1 calc R
C00M C 0.5009(11) 0.0931(4) 0.4248(4) 0.0724(17) Uani 1 1 d .
H00M H 0.5004 0.0379 0.4290 0.087 Uiso 1 1 calc R
N00N N 0.5410(19) 0.6961(4) 0.3659(4) 0.109(3) Uani 1 1 d .
C00O C 0.4618(9) 0.4900(3) 0.4120(2) 0.0512(11) Uani 1 1 d .
H00O H 0.3317 0.5070 0.4198 0.061 Uiso 1 1 calc R
C00P C 0.5516(14) 0.6287(4) 0.3661(3) 0.0718(18) Uani 1 1 d .
C00Q C 0.7545(15) 0.4726(6) 0.2209(3) 0.088(3) Uani 1 1 d .
H00Q H 0.6665 0.4315 0.2194 0.106 Uiso 1 1 calc R
C00R C 0.5017(10) 0.2738(4) 0.5757(3) 0.0644(15) Uani 1 1 d .
H00B H 0.3742 0.2688 0.5899 0.097 Uiso 1 1 calc GR
H00E H 0.5594 0.3198 0.5938 0.097 Uiso 1 1 calc GR
H00F H 0.5717 0.2269 0.5867 0.097 Uiso 1 1 calc GR
C00S C 0.4067(13) 0.5826(5) 0.5373(3) 0.077(2) Uani 1 1 d .
H00S H 0.3017 0.5495 0.5349 0.093 Uiso 1 1 calc R
C00T C 0.718(3) 0.6815(5) 0.5441(5) 0.122(5) Uani 1 1 d .
H00T H 0.8231 0.7145 0.5471 0.146 Uiso 1 1 calc R
C00U C 0.397(2) 0.6519(6) 0.5711(4) 0.114(5) Uani 1 1 d .
H00U H 0.2862 0.6650 0.5914 0.137 Uiso 1 1 calc R
C00V C 0.8966(19) 0.5794(6) 0.2770(5) 0.108(3) Uani 1 1 d .
H00V H 0.9052 0.6115 0.3113 0.129 Uiso 1 1 calc R
C00W C 0.866(2) 0.4877(8) 0.1719(4) 0.112(4) Uani 1 1 d .
H00W H 0.8534 0.4573 0.1369 0.134 Uiso 1 1 calc R
C00X C 0.997(2) 0.5484(7) 0.1747(5) 0.119(5) Uani 1 1 d .
H00X H 1.0723 0.5590 0.1413 0.143 Uiso 1 1 calc R
C00Y C 0.549(3) 0.7008(6) 0.5745(5) 0.138(7) Uani 1 1 d .
H00Y H 0.5415 0.7475 0.5972 0.165 Uiso 1 1 calc R
C00Z C 0.142(2) 0.3359(9) 0.2567(6) 0.144(6) Uani 1 1 d .
H00G H 0.1701 0.2906 0.2318 0.216 Uiso 1 1 calc GR
H00H H 0.0992 0.3792 0.2317 0.216 Uiso 1 1 calc GR
H00I H 0.0445 0.3221 0.2851 0.216 Uiso 1 1 calc GR
C010 C 1.016(2) 0.5924(7) 0.2248(7) 0.133(5) Uani 1 1 d .
H010 H 1.1080 0.6319 0.2262 0.159 Uiso 1 1 calc R

loop_
_atom_site_aniso_label
_atom_site_aniso_U_11
_atom_site_aniso_U_22
_atom_site_aniso_U_33
_atom_site_aniso_U_23
_atom_site_aniso_U_13
_atom_site_aniso_U_12
Br01 0.0717(6) 0.0969(7) 0.1681(11) 0.0488(7) -0.0192(6) -0.0253(5)
O002 0.076(3) 0.056(2) 0.054(2) 0.0032(17) 0.0151(19) 0.009(2)
O003 0.062(2) 0.054(2) 0.0480(17) 0.0000(14) 0.0013(17) -0.0024(17)
N004 0.048(3) 0.057(2) 0.054(2) 0.0105(19) -0.0020(19) -0.004(2)
O005 0.126(5) 0.094(4) 0.072(3) -0.022(3) -0.044(3) 0.023(4)
O006 0.070(3) 0.107(4) 0.084(3) 0.001(3) -0.017(3) 0.001(3)
C007 0.037(2) 0.054(3) 0.064(3) 0.006(2) -0.004(2) -0.001(2)
C008 0.043(3) 0.056(3) 0.060(3) 0.003(2) -0.001(2) 0.000(2)
C009 0.080(4) 0.064(4) 0.058(3) 0.008(3) -0.018(3) 0.008(3)
C00A 0.053(3) 0.053(3) 0.085(4) 0.010(3) -0.008(3) -0.006(2)
C00B 0.047(3) 0.051(3) 0.054(3) 0.002(2) 0.001(2) 0.000(2)
C00C 0.056(3) 0.059(3) 0.065(3) -0.005(3) -0.004(3) 0.003(3)
C00D 0.050(3) 0.048(3) 0.053(3) 0.003(2) 0.002(2) 0.002(2)
C00E 0.058(3) 0.056(3) 0.044(2) 0.004(2) -0.001(2) 0.007(3)
C00F 0.049(3) 0.056(3) 0.048(2) 0.005(2) -0.004(2) -0.002(2)
C00G 0.091(5) 0.072(4) 0.065(4) 0.021(3) 0.021(4) 0.023(4)
C00H 0.072(4) 0.058(3) 0.055(3) 0.008(3) 0.008(3) 0.013(3)
C00I 0.069(4) 0.051(3) 0.054(3) 0.004(2) -0.021(3) 0.006(3)
C00J 0.103(6) 0.060(4) 0.075(4) 0.013(3) -0.028(4) -0.007(4)
C00K 0.064(3) 0.055(3) 0.054(3) 0.006(2) 0.004(3) 0.007(3)
C00L 0.070(4) 0.064(4) 0.088(4) -0.018(3) -0.011(4) 0.001(3)
C00M 0.075(4) 0.046(3) 0.097(5) 0.006(3) -0.011(4) -0.003(3)
N00N 0.164(9) 0.055(4) 0.109(5) 0.011(3) 0.024(6) 0.016(5)
C00O 0.056(3) 0.049(3) 0.049(2) 0.003(2) 0.003(2) 0.006(2)
C00P 0.092(5) 0.060(4) 0.063(3) 0.007(3) 0.011(3) 0.012(4)
C00Q 0.107(6) 0.097(6) 0.060(4) 0.013(4) 0.018(4) 0.033(5)
C00R 0.065(4) 0.068(3) 0.059(3) 0.012(3) 0.001(3) -0.004(3)
C00S 0.095(5) 0.077(4) 0.060(3) -0.012(3) -0.013(4) 0.027(4)
C00T 0.202(15) 0.047(4) 0.118(8) 0.006(5) -0.072(10) -0.021(6)
C00U 0.183(13) 0.089(6) 0.070(4) -0.010(4) -0.022(6) 0.061(8)
C00V 0.128(9) 0.081(5) 0.114(7) 0.018(5) 0.050(7) 0.000(5)
C00W 0.139(10) 0.123(8) 0.073(5) 0.025(5) 0.034(6) 0.054(8)
C00X 0.159(13) 0.102(7) 0.096(6) 0.029(6) 0.059(8) 0.043(8)
C00Y 0.27(2) 0.050(4) 0.093(6) -0.016(4) -0.059(10) 0.029(8)
C00Z 0.161(12) 0.153(12) 0.118(8) -0.021(8) -0.091(9) 0.027(10)
C010 0.146(12) 0.101(8) 0.151(11) 0.039(8) 0.051(10) -0.006(8)

loop_
_atom_type_symbol
_atom_type_description
_atom_type_scat_dispersion_real
_atom_type_scat_dispersion_imag
_atom_type_scat_source
C C 0.0181 0.0091 'International Tables Vol C Tables 4.2.6.8 and 6.1.1.4'
H H 0.0000 0.0000 'International Tables Vol C Tables 4.2.6.8 and 6.1.1.4'
Br Br -0.6763 1.2805 'International Tables Vol C Tables 4.2.6.8 and 6.1.1.4'
N N 0.0311 0.0180 'International Tables Vol C Tables 4.2.6.8 and 6.1.1.4'
O O 0.0492 0.0322 'International Tables Vol C Tables 4.2.6.8 and 6.1.1.4'

loop_
_geom_angle_atom_site_label_1
_geom_angle_atom_site_label_2
_geom_angle_atom_site_label_3
_geom_angle
C00H O002 C00E 107.9(5)
C00B O003 C00D 110.0(4)
C007 N004 C00R 127.2(5)
C00B N004 C007 107.3(5)
C00B N004 C00R 125.5(5)
C009 O005 C00Z 115.4(9)
N004 C007 C008 109.0(5)
N004 C007 C00A 129.8(6)
C00A C007 C008 121.2(6)
C007 C008 C00F 106.1(5)
C00C C008 C007 119.6(5)
C00C C008 C00F 134.3(5)
O005 C009 C00E 111.2(7)
O006 C009 O005 125.2(7)
O006 C009 C00E 123.4(6)
C007 C00A H00A 121.0
C00M C00A C007 118.0(6)
C00M C00A H00A 121.0
O003 C00B N004 120.6(5)
O003 C00B C00F 127.5(5)
N004 C00B C00F 111.9(5)
C008 C00C H00C 120.8
C00L C00C C008 118.5(6)
C00L C00C H00C 120.8
O003 C00D H00D 108.9
O003 C00D C00I 107.2(4)
O003 C00D C00O 109.8(4)
C00I C00D H00D 108.9
C00I C00D C00O 112.9(4)
C00O C00D H00D 108.9
O002 C00E C009 109.1(5)
O002 C00E C00F 111.7(5)
O002 C00E C00O 104.8(5)
C009 C00E C00O 110.4(5)
C00F C00E C009 109.0(5)
C00F C00E C00O 111.7(4)
C008 C00F C00E 133.8(5)
C00B C00F C008 105.7(5)
C00B C00F C00E 120.0(5)
C00Q C00G C00H 117.4(8)
C00V C00G C00H 121.3(8)
C00V C00G C00Q 121.2(8)
O002 C00H C00G 115.8(6)
O002 C00H C00K 112.7(6)
C00K C00H C00G 131.4(6)
C00J C00I C00D 121.8(7)
C00S C00I C00D 119.5(6)
C00S C00I C00J 118.6(7)
C00I C00J Br01 121.2(6)
C00T C00J Br01 117.8(10)
C00T C00J C00I 121.0(11)
C00H C00K C00O 108.6(5)
C00H C00K C00P 125.8(6)
C00P C00K C00O 125.5(6)
C00C C00L H00L 119.1
C00C C00L C00M 121.7(6)
C00M C00L H00L 119.1
C00A C00M C00L 121.0(6)
C00A C00M H00M 119.5
C00L C00M H00M 119.5
C00D C00O C00E 111.9(4)
C00D C00O H00O 111.1
C00E C00O H00O 111.1
C00K C00O C00D 111.7(5)
C00K C00O C00E 99.6(4)
C00K C00O H00O 111.1
N00N C00P C00K 177.4(12)
C00G C00Q H00Q 119.8
C00W C00Q C00G 120.4(12)
C00W C00Q H00Q 119.8
N004 C00R H00B 109.5
N004 C00R H00E 109.5
N004 C00R H00F 109.5
H00B C00R H00E 109.5
H00B C00R H00F 109.5
H00E C00R H00F 109.5
C00I C00S H00S 119.5
C00U C00S C00I 121.0(10)
C00U C00S H00S 119.5
C00J C00T H00T 120.6
C00J C00T C00Y 118.8(13)
C00Y C00T H00T 120.6
C00S C00U H00U 120.0
C00Y C00U C00S 120.0(13)
C00Y C00U H00U 120.0
C00G C00V H00V 121.5
C00G C00V C010 116.9(11)
C010 C00V H00V 121.5
C00Q C00W H00W 120.3
C00Q C00W C00X 119.3(11)
C00X C00W H00W 120.3
C00W C00X H00X 119.5
C010 C00X C00W 120.9(10)
C010 C00X H00X 119.5
C00T C00Y H00Y 119.7
C00U C00Y C00T 120.5(9)
C00U C00Y H00Y 119.7
O005 C00Z H00G 109.5
O005 C00Z H00H 109.5
O005 C00Z H00I 109.5
H00G C00Z H00H 109.5
H00G C00Z H00I 109.5
H00H C00Z H00I 109.5
C00V C010 H010 119.4
C00X C010 C00V 121.1(13)
C00X C010 H010 119.4

loop_
_geom_bond_atom_site_label_1
_geom_bond_atom_site_label_2
_geom_bond_distance
Br01 C00J 1.908(11)
O002 C00E 1.463(7)
O002 C00H 1.341(8)
O003 C00B 1.348(7)
O003 C00D 1.452(6)
N004 C007 1.365(8)
N004 C00B 1.358(7)
N004 C00R 1.465(8)
O005 C009 1.333(9)
O005 C00Z 1.476(14)
O006 C009 1.181(10)
C007 C008 1.420(8)
C007 C00A 1.398(8)
C008 C00C 1.389(9)
C008 C00F 1.427(8)
C009 C00E 1.527(9)
C00A H00A 0.9300
C00A C00M 1.371(11)
C00B C00F 1.372(8)
C00C H00C 0.9300
C00C C00L 1.379(10)
C00D H00D 0.9800
C00D C00I 1.507(8)
C00D C00O 1.538(8)
C00E C00F 1.481(7)
C00E C00O 1.538(8)
C00G C00H 1.466(10)
C00G C00Q 1.405(13)
C00G C00V 1.348(15)
C00H C00K 1.362(9)
C00I C00J 1.391(11)
C00I C00S 1.384(11)
C00J C00T 1.376(14)
C00K C00O 1.521(8)
C00K C00P 1.418(9)
C00L H00L 0.9300
C00L C00M 1.399(11)
C00M H00M 0.9300
N00N C00P 1.133(10)
C00O H00O 0.9800
C00Q H00Q 0.9300
C00Q C00W 1.363(13)
C00R H00B 0.9600
C00R H00E 0.9600
C00R H00F 0.9600
C00S H00S 0.9300
C00S C00U 1.382(12)
C00T H00T 0.9300
C00T C00Y 1.41(3)
C00U H00U 0.9300
C00U C00Y 1.36(2)
C00V H00V 0.9300
C00V C010 1.446(16)
C00W H00W 0.9300
C00W C00X 1.38(2)
C00X H00X 0.9300
C00X C010 1.337(18)
C00Y H00Y 0.9300
C00Z H00G 0.9600
C00Z H00H 0.9600
C00Z H00I 0.9600
C010 H010 0.9300

loop_
_geom_torsion_atom_site_label_1
_geom_torsion_atom_site_label_2
_geom_torsion_atom_site_label_3
_geom_torsion_atom_site_label_4
_geom_torsion
Br01 C00J C00T C00Y 177.6(7)
O002 C00E C00F C008 -67.6(8)
O002 C00E C00F C00B 122.0(6)
O002 C00E C00O C00D -94.0(5)
O002 C00E C00O C00K 24.2(6)
O002 C00H C00K C00O 5.6(8)
O002 C00H C00K C00P -176.8(8)
O003 C00B C00F C008 179.2(5)
O003 C00B C00F C00E -8.0(9)
O003 C00D C00I C00J 132.8(6)
O003 C00D C00I C00S -48.2(7)
O003 C00D C00O C00E -59.1(6)
O003 C00D C00O C00K -169.8(4)
N004 C007 C008 C00C 179.1(5)
N004 C007 C008 C00F -0.6(6)
N004 C007 C00A C00M 179.8(6)
N004 C00B C00F C008 -0.9(7)
N004 C00B C00F C00E 171.8(5)
O005 C009 C00E O002 32.0(7)
O005 C009 C00E C00F -90.3(7)
O005 C009 C00E C00O 146.6(6)
O006 C009 C00E O002 -152.4(7)
O006 C009 C00E C00F 85.4(9)
O006 C009 C00E C00O -37.8(9)
C007 N004 C00B O003 -179.6(5)
C007 N004 C00B C00F 0.6(7)
C007 C008 C00C C00L 1.4(9)
C007 C008 C00F C00B 0.9(6)
C007 C008 C00F C00E -170.4(6)
C007 C00A C00M C00L 1.2(11)
C008 C007 C00A C00M -0.9(9)
C008 C00C C00L C00M -1.1(11)
C009 C00E C00F C008 53.0(9)
C009 C00E C00F C00B -117.3(6)
C009 C00E C00O C00D 148.7(5)
C009 C00E C00O C00K -93.1(6)
C00A C007 C008 C00C -0.4(8)
C00A C007 C008 C00F 179.9(5)
C00B O003 C00D C00I 178.9(5)
C00B O003 C00D C00O 55.9(6)
C00B N004 C007 C008 0.1(6)
C00B N004 C007 C00A 179.5(6)
C00C C008 C00F C00B -178.7(7)
C00C C008 C00F C00E 9.9(12)
C00C C00L C00M C00A -0.2(12)
C00D O003 C00B N004 156.1(5)
C00D O003 C00B C00F -24.1(8)
C00D C00I C00J Br01 1.5(8)
C00D C00I C00J C00T -178.6(7)
C00D C00I C00S C00U 179.5(6)
C00E O002 C00H C00G -166.7(6)
C00E O002 C00H C00K 11.3(8)
C00F C008 C00C C00L -179.0(7)
C00F C00E C00O C00D 27.2(7)
C00F C00E C00O C00K 145.3(5)
C00G C00H C00K C00O -176.9(8)
C00G C00H C00K C00P 0.7(14)
C00G C00Q C00W C00X 0.4(15)
C00G C00V C010 C00X 3(2)
C00H O002 C00E C009 95.3(6)
C00H O002 C00E C00F -144.1(5)
C00H O002 C00E C00O -22.9(6)
C00H C00G C00Q C00W -178.5(8)
C00H C00G C00V C010 176.7(10)
C00H C00K C00O C00D 99.7(6)
C00H C00K C00O C00E -18.6(7)
C00I C00D C00O C00E -178.7(5)
C00I C00D C00O C00K 70.7(6)
C00I C00J C00T C00Y -2.3(12)
C00I C00S C00U C00Y 0.4(12)
C00J C00I C00S C00U -1.4(10)
C00J C00T C00Y C00U 1.2(15)
C00O C00D C00I C00J -106.1(6)
C00O C00D C00I C00S 72.9(7)
C00O C00E C00F C008 175.3(6)
C00O C00E C00F C00B 5.0(8)
C00P C00K C00O C00D -77.9(9)
C00P C00K C00O C00E 163.8(8)
C00Q C00G C00H O002 37.6(10)
C00Q C00G C00H C00K -139.9(9)
C00Q C00G C00V C010 -2.6(16)
C00Q C00W C00X C010 0.2(18)
C00R N004 C007 C008 179.1(5)
C00R N004 C007 C00A -1.5(10)
C00R N004 C00B O003 1.4(9)
C00R N004 C00B C00F -178.5(6)
C00S C00I C00J Br01 -177.5(5)
C00S C00I C00J C00T 2.4(10)
C00S C00U C00Y C00T -0.3(15)
C00V C00G C00H O002 -141.8(9)
C00V C00G C00H C00K 40.7(14)
C00V C00G C00Q C00W 0.9(14)
C00W C00X C010 C00V -2(2)
C00Z O005 C009 O006 -4.0(13)
C00Z O005 C009 C00E 171.6(8)
